data_7238569
loop_
_publ_author_name
'Chowdhury, Abhishek Dutta'
'De, Prinaka'
'Mobin, Shaikh M.'
'Lahiri, Goutam Kumar'

_publ_section_title
;
 Influence of nitrosyl coordination on the binding mode of quinaldate in
 selective ruthenium frameworks. Electronic structure and reactivity
 aspects
;
_journal_issue 8
_journal_name_full 'RSC Advances'
_journal_page_first 3437
_journal_paper_doi 10.1039/c2ra00953f
_journal_volume 2
_journal_year 2012
_chemical_formula_sum 'C25 H17 B2 F8 N5 O3 Ru'
_chemical_formula_weight 710.13
_space_group_IT_number 2
_space_group_name_Hall '-P 1'
_space_group_name_H-M_alt 'P -1'
_atom_sites_solution_hydrogens geom
_atom_sites_solution_primary direct
_atom_sites_solution_secondary difmap
_audit_creation_method SHELXL-97
_cell_angle_alpha 94.079(2)
_cell_angle_beta 91.367(2)
_cell_angle_gamma 98.405(2)
_cell_formula_units_Z 2
_cell_length_a 8.4478(2)
_cell_length_b 8.9532(2)
_cell_length_c 17.6431(4)
_cell_measurement_reflns_used 11289
_cell_measurement_temperature 150(2)
_cell_measurement_theta_max 32.7880
_cell_measurement_theta_min 3.2682
_cell_volume 1315.96(5)
_computing_cell_refinement 'CrysAlis RED, Oxford Diffraction Ltd.,'
_computing_data_collection 'CrysAlis CCD, Oxford Diffraction Ltd.,'
_computing_data_reduction 'CrysAlis RED, Oxford Diffraction Ltd.,'
_computing_molecular_graphics Ortep3
_computing_publication_material Shelx97
_computing_structure_refinement 'SHELXL-97 (Sheldrick, 1997)'
_computing_structure_solution 'SHELXS-97 (Sheldrick, 1997)'
_diffrn_ambient_temperature 120(2)
_diffrn_detector_area_resol_mean 15.9948
_diffrn_measured_fraction_theta_full 0.998
_diffrn_measured_fraction_theta_max 0.998
_diffrn_measurement_device_type 'OXFORD DIFFRACTION XCALIBUR-S'
_diffrn_measurement_method \w/q-scan
_diffrn_radiation_monochromator graphite
_diffrn_radiation_source 'Enhance (Mo) X-ray Source'
_diffrn_radiation_type MoK\a
_diffrn_radiation_wavelength 0.71073
_diffrn_reflns_av_R_equivalents 0.0216
_diffrn_reflns_av_sigmaI/netI 0.0258
_diffrn_reflns_limit_h_max 10
_diffrn_reflns_limit_h_min -10
_diffrn_reflns_limit_k_max 7
_diffrn_reflns_limit_k_min -10
_diffrn_reflns_limit_l_max 20
_diffrn_reflns_limit_l_min -20
_diffrn_reflns_number 9377
_diffrn_reflns_theta_full 25.00
_diffrn_reflns_theta_max 25.00
_diffrn_reflns_theta_min 3.28
_exptl_absorpt_coefficient_mu 0.693
_exptl_absorpt_correction_T_max 0.8569
_exptl_absorpt_correction_T_min 0.8036
_exptl_absorpt_correction_type multi-scan
_exptl_absorpt_process_details
;
CrysAlis RED, Oxford Diffraction Ltd.,
Version 1.171.31.7 (release 18-10-2006 CrysAlis171 .NET)
(compiled Oct 18 2006,16:28:17)
Empirical absorption correction using spherical harmonics,
implemented in SCALE3 ABSPACK scaling algorithm.
;
_exptl_crystal_colour BLACK
_exptl_crystal_density_diffrn 1.792
_exptl_crystal_density_method 'not measured'
_exptl_crystal_description BLOCK
_exptl_crystal_F_000 704
_exptl_crystal_size_max 0.33
_exptl_crystal_size_mid 0.28
_exptl_crystal_size_min 0.23
_refine_diff_density_max 1.307
_refine_diff_density_min -0.889
_refine_diff_density_rms 0.093
_refine_ls_extinction_method none
_refine_ls_goodness_of_fit_ref 1.061
_refine_ls_hydrogen_treatment RIDING
_refine_ls_matrix_type full
_refine_ls_number_parameters 397
_refine_ls_number_reflns 4622
_refine_ls_number_restraints 0
_refine_ls_restrained_S_all 1.061
_refine_ls_R_factor_all 0.0435
_refine_ls_R_factor_gt 0.0396
_refine_ls_shift/su_max 0.001
_refine_ls_shift/su_mean 0.000
_refine_ls_structure_factor_coef Fsqd
_refine_ls_weighting_details 'calc w=1/[\s^2^(Fo^2^)+(0.0639P)^2^+2.1846P] where P=(Fo^2^+2Fc^2^)/3'
_refine_ls_weighting_scheme calc
_refine_ls_wR_factor_gt 0.1046
_refine_ls_wR_factor_ref 0.1067
_reflns_number_gt 4168
_reflns_number_total 4622
_reflns_threshold_expression >2sigma(I)
_cod_data_source_file c2ra00953f.txt
_cod_data_source_block '[2]2+'
_cod_database_code 7238569

loop_
_symmetry_equiv_pos_as_xyz
'x, y, z'
'-x, -y, -z'

loop_
_atom_site_label
_atom_site_type_symbol
_atom_site_fract_x
_atom_site_fract_y
_atom_site_fract_z
_atom_site_U_iso_or_equiv
_atom_site_adp_type
_atom_site_occupancy
_atom_site_symmetry_multiplicity
_atom_site_calc_flag
_atom_site_refinement_flags
Ru1 Ru 0.57524(3) 0.48372(3) 0.286536(15) 0.02091(12) Uani 1 1 d .
B1 B 0.6659(7) 0.3078(6) 0.0317(3) 0.0429(12) Uani 1 1 d .
B2 B 0.8145(6) 0.0639(6) 0.3607(3) 0.0361(10) Uani 1 1 d .
F1 F 0.6596(4) 0.4336(4) 0.0800(2) 0.0740(10) Uani 1 1 d .
F2 F 0.5207(5) 0.2117(4) 0.0426(2) 0.0854(11) Uani 1 1 d .
F3 F 0.6720(4) 0.3424(4) -0.04193(16) 0.0619(8) Uani 1 1 d .
F4 F 0.7890(5) 0.2368(5) 0.05227(18) 0.0965(15) Uani 1 1 d .
F5 F 0.6606(4) 0.0078(7) 0.3546(4) 0.168(3) Uani 1 1 d .
F6 F 0.8949(4) -0.0145(3) 0.3095(2) 0.0698(10) Uani 1 1 d .
F7 F 0.8706(6) 0.0469(5) 0.4313(2) 0.121(2) Uani 1 1 d .
F8 F 0.8472(5) 0.2191(3) 0.35215(18) 0.0776(11) Uani 1 1 d .
O1 O 0.4136(3) 0.5978(3) 0.33444(14) 0.0274(5) Uani 1 1 d .
O2 O 0.2630(4) 0.7752(3) 0.31450(18) 0.0445(7) Uani 1 1 d .
O3 O 0.7860(4) 0.3017(4) 0.20932(16) 0.0440(7) Uani 1 1 d .
N1 N 0.6120(4) 0.6854(3) 0.22949(16) 0.0252(6) Uani 1 1 d .
N2 N 0.7171(4) 0.5496(3) 0.38423(17) 0.0257(6) Uani 1 1 d .
N3 N 0.4881(4) 0.3231(3) 0.35224(17) 0.0245(6) Uani 1 1 d .
N4 N 0.3848(4) 0.3748(3) 0.21700(17) 0.0251(6) Uani 1 1 d .
N5 N 0.7082(4) 0.3762(3) 0.24080(16) 0.0254(6) Uani 1 1 d .
C1 C 0.3748(5) 0.7116(4) 0.2983(2) 0.0289(8) Uani 1 1 d .
C2 C 0.4878(5) 0.7596(4) 0.2366(2) 0.0280(8) Uani 1 1 d .
C3 C 0.4606(6) 0.8756(4) 0.1915(2) 0.0366(9) Uani 1 1 d .
H3 H 0.3703 0.9264 0.1986 0.044 Uiso 1 1 calc R
C4 C 0.5685(6) 0.9140(5) 0.1366(2) 0.0429(11) Uani 1 1 d .
H4 H 0.5490 0.9873 0.1024 0.052 Uiso 1 1 calc R
C5 C 0.7071(6) 0.8457(4) 0.1306(2) 0.0359(9) Uani 1 1 d .
C6 C 0.8256(7) 0.8856(5) 0.0775(2) 0.0517(13) Uani 1 1 d .
H6 H 0.8092 0.9565 0.0416 0.062 Uiso 1 1 calc R
C7 C 0.9640(7) 0.8230(6) 0.0775(3) 0.0569(15) Uani 1 1 d .
H7 H 1.0429 0.8503 0.0415 0.068 Uiso 1 1 calc R
C8 C 0.9895(6) 0.7198(5) 0.1299(3) 0.0486(12) Uani 1 1 d .
H8 H 1.0880 0.6804 0.1304 0.058 Uiso 1 1 calc R
C9 C 0.8759(5) 0.6732(5) 0.1808(2) 0.0376(9) Uani 1 1 d .
H9 H 0.8953 0.6016 0.2159 0.045 Uiso 1 1 calc R
C10 C 0.7304(5) 0.7321(4) 0.1808(2) 0.0290(8) Uani 1 1 d .
C11 C 0.8309(5) 0.6709(4) 0.3965(2) 0.0313(8) Uani 1 1 d .
H11 H 0.8559 0.7347 0.3563 0.038 Uiso 1 1 calc R
C12 C 0.9123(5) 0.7056(5) 0.4653(2) 0.0365(9) Uani 1 1 d .
H12 H 0.9918 0.7925 0.4729 0.044 Uiso 1 1 calc R
C13 C 0.8766(5) 0.6118(5) 0.5232(2) 0.0388(10) Uani 1 1 d .
H13 H 0.9314 0.6339 0.5713 0.047 Uiso 1 1 calc R
C14 C 0.7611(5) 0.4859(5) 0.5113(2) 0.0313(8) Uani 1 1 d .
H14 H 0.7363 0.4205 0.5508 0.038 Uiso 1 1 calc R
C15 C 0.6817(4) 0.4559(4) 0.4409(2) 0.0262(8) Uani 1 1 d .
C16 C 0.5520(4) 0.3276(4) 0.4231(2) 0.0264(8) Uani 1 1 d .
C17 C 0.4878(5) 0.2207(4) 0.4715(2) 0.0341(9) Uani 1 1 d .
H17 H 0.5306 0.2207 0.5218 0.041 Uiso 1 1 calc R
C18 C 0.3590(5) 0.1133(4) 0.4443(3) 0.0379(10) Uani 1 1 d .
H18 H 0.3163 0.0369 0.4759 0.046 Uiso 1 1 calc R
C19 C 0.2922(5) 0.1157(4) 0.3722(2) 0.0347(9) Uani 1 1 d .
H19 H 0.2024 0.0439 0.3548 0.042 Uiso 1 1 calc R
C20 C 0.3592(4) 0.2254(4) 0.3260(2) 0.0281(8) Uani 1 1 d .
C21 C 0.3001(4) 0.2556(4) 0.2494(2) 0.0286(8) Uani 1 1 d .
C22 C 0.1641(5) 0.1752(5) 0.2133(2) 0.0361(9) Uani 1 1 d .
H22 H 0.1059 0.0912 0.2354 0.043 Uiso 1 1 calc R
C23 C 0.1136(5) 0.2195(5) 0.1435(3) 0.0422(10) Uani 1 1 d .
H23 H 0.0185 0.1675 0.1184 0.051 Uiso 1 1 calc R
C24 C 0.2016(5) 0.3381(5) 0.1115(2) 0.0379(9) Uani 1 1 d .
H24 H 0.1687 0.3679 0.0637 0.046 Uiso 1 1 calc R
C25 C 0.3376(5) 0.4137(4) 0.1488(2) 0.0305(8) Uani 1 1 d .
H25 H 0.3994 0.4949 0.1260 0.037 Uiso 1 1 calc R

loop_
_atom_site_aniso_label
_atom_site_aniso_U_11
_atom_site_aniso_U_22
_atom_site_aniso_U_33
_atom_site_aniso_U_23
_atom_site_aniso_U_13
_atom_site_aniso_U_12
Ru1 0.02519(17) 0.01998(17) 0.01779(17) 0.00461(10) 0.00139(11) 0.00247(11)
B1 0.057(3) 0.039(3) 0.032(3) 0.003(2) -0.011(2) 0.010(2)
B2 0.036(2) 0.045(3) 0.029(2) -0.0021(19) -0.0030(19) 0.012(2)
F1 0.070(2) 0.073(2) 0.076(2) -0.0303(17) -0.0122(17) 0.0236(17)
F2 0.097(3) 0.062(2) 0.100(3) 0.0274(19) 0.021(2) 0.0074(19)
F3 0.075(2) 0.078(2) 0.0365(15) 0.0219(14) -0.0028(14) 0.0140(16)
F4 0.111(3) 0.155(4) 0.0463(18) 0.005(2) -0.0036(19) 0.097(3)
F5 0.0310(18) 0.210(5) 0.236(6) -0.175(5) -0.020(3) 0.019(2)
F6 0.076(2) 0.0375(15) 0.098(2) 0.0020(15) 0.0516(19) 0.0072(14)
F7 0.189(5) 0.097(3) 0.048(2) 0.0313(19) -0.044(2) -0.080(3)
F8 0.135(3) 0.0500(18) 0.0547(18) -0.0047(14) -0.0244(19) 0.0468(19)
O1 0.0351(14) 0.0254(13) 0.0230(13) 0.0049(10) 0.0050(11) 0.0070(11)
O2 0.0478(18) 0.0371(16) 0.0539(19) 0.0087(14) 0.0113(15) 0.0200(14)
O3 0.0517(19) 0.0568(19) 0.0311(15) 0.0078(14) 0.0100(14) 0.0302(16)
N1 0.0336(17) 0.0224(15) 0.0187(14) 0.0042(11) -0.0010(12) 0.0000(12)
N2 0.0316(16) 0.0241(15) 0.0221(15) 0.0026(12) -0.0003(12) 0.0065(12)
N3 0.0295(16) 0.0206(14) 0.0244(15) 0.0041(12) 0.0045(12) 0.0055(12)
N4 0.0264(16) 0.0249(15) 0.0243(15) 0.0001(12) -0.0008(12) 0.0057(12)
N5 0.0278(16) 0.0292(16) 0.0205(15) 0.0077(12) -0.0004(12) 0.0061(13)
C1 0.036(2) 0.0235(18) 0.0273(19) -0.0005(14) -0.0008(16) 0.0065(16)
C2 0.040(2) 0.0212(18) 0.0224(18) 0.0011(14) -0.0043(15) 0.0022(15)
C3 0.054(3) 0.0244(19) 0.031(2) 0.0042(16) -0.0072(18) 0.0068(18)
C4 0.074(3) 0.025(2) 0.027(2) 0.0088(16) -0.014(2) -0.005(2)
C5 0.059(3) 0.0236(19) 0.0204(18) 0.0028(14) -0.0012(17) -0.0088(18)
C6 0.084(4) 0.036(2) 0.028(2) 0.0063(18) 0.008(2) -0.019(2)
C7 0.077(4) 0.045(3) 0.039(3) 0.000(2) 0.027(3) -0.023(3)
C8 0.048(3) 0.042(3) 0.050(3) -0.003(2) 0.022(2) -0.011(2)
C9 0.044(2) 0.031(2) 0.035(2) 0.0030(17) 0.0072(18) -0.0060(17)
C10 0.040(2) 0.0229(18) 0.0203(18) -0.0007(14) 0.0026(15) -0.0082(15)
C11 0.033(2) 0.0270(19) 0.033(2) 0.0017(15) -0.0017(16) 0.0042(16)
C12 0.035(2) 0.035(2) 0.039(2) -0.0063(17) -0.0083(18) 0.0100(17)
C13 0.041(2) 0.048(2) 0.031(2) -0.0082(18) -0.0086(18) 0.024(2)
C14 0.035(2) 0.044(2) 0.0202(18) 0.0043(15) 0.0008(15) 0.0216(18)
C15 0.033(2) 0.0270(18) 0.0223(18) 0.0040(14) 0.0033(15) 0.0137(15)
C16 0.032(2) 0.0261(18) 0.0250(18) 0.0072(14) 0.0069(15) 0.0137(15)
C17 0.045(2) 0.034(2) 0.029(2) 0.0145(16) 0.0124(17) 0.0185(18)
C18 0.044(2) 0.027(2) 0.047(3) 0.0186(17) 0.020(2) 0.0132(18)
C19 0.038(2) 0.0202(18) 0.048(2) 0.0072(16) 0.0158(18) 0.0052(16)
C20 0.0286(19) 0.0216(18) 0.035(2) 0.0024(15) 0.0095(16) 0.0061(15)
C21 0.0285(19) 0.0235(18) 0.034(2) -0.0011(15) 0.0060(16) 0.0051(15)
C22 0.029(2) 0.030(2) 0.048(2) -0.0052(17) 0.0027(18) 0.0030(16)
C23 0.030(2) 0.041(2) 0.052(3) -0.016(2) -0.0093(19) 0.0048(18)
C24 0.041(2) 0.041(2) 0.033(2) -0.0052(17) -0.0111(18) 0.0136(19)
C25 0.033(2) 0.032(2) 0.0275(19) -0.0008(15) -0.0016(16) 0.0103(16)

loop_
_atom_type_symbol
_atom_type_description
_atom_type_scat_dispersion_real
_atom_type_scat_dispersion_imag
_atom_type_scat_source
C C 0.0033 0.0016 'International Tables Vol C Tables 4.2.6.8 and 6.1.1.4'
H H 0.0000 0.0000 'International Tables Vol C Tables 4.2.6.8 and 6.1.1.4'
N N 0.0061 0.0033 'International Tables Vol C Tables 4.2.6.8 and 6.1.1.4'
O O 0.0106 0.0060 'International Tables Vol C Tables 4.2.6.8 and 6.1.1.4'
F F 0.0171 0.0103 'International Tables Vol C Tables 4.2.6.8 and 6.1.1.4'
B B 0.0013 0.0007 'International Tables Vol C Tables 4.2.6.8 and 6.1.1.4'
Ru Ru -1.2594 0.8363 'International Tables Vol C Tables 4.2.6.8 and 6.1.1.4'

loop_
_geom_angle_atom_site_label_1
_geom_angle_atom_site_label_2
_geom_angle_atom_site_label_3
_geom_angle
N5 Ru1 N3 94.83(13)
N5 Ru1 O1 176.43(12)
N3 Ru1 O1 84.26(11)
N5 Ru1 N2 96.49(13)
N3 Ru1 N2 80.10(12)
O1 Ru1 N2 86.77(11)
N5 Ru1 N4 91.29(13)
N3 Ru1 N4 80.21(12)
O1 Ru1 N4 85.15(11)
N2 Ru1 N4 159.35(12)
N5 Ru1 N1 101.82(12)
N3 Ru1 N1 163.12(12)
O1 Ru1 N1 78.94(11)
N2 Ru1 N1 100.54(11)
N4 Ru1 N1 96.52(11)
F4 B1 F3 112.2(5)
F4 B1 F1 110.6(4)
F3 B1 F1 111.6(4)
F4 B1 F2 108.4(4)
F3 B1 F2 109.4(4)
F1 B1 F2 104.4(4)
F5 B2 F7 109.1(5)
F5 B2 F6 108.9(4)
F7 B2 F6 108.8(4)
F5 B2 F8 114.2(5)
F7 B2 F8 105.0(4)
F6 B2 F8 110.7(4)
C1 O1 Ru1 116.6(2)
C2 N1 C10 119.6(3)
C2 N1 Ru1 110.9(2)
C10 N1 Ru1 128.8(3)
C11 N2 C15 119.6(3)
C11 N2 Ru1 127.7(3)
C15 N2 Ru1 112.7(2)
C20 N3 C16 123.9(3)
C20 N3 Ru1 117.9(2)
C16 N3 Ru1 117.8(2)
C25 N4 C21 120.2(3)
C25 N4 Ru1 127.2(3)
C21 N4 Ru1 112.5(2)
O3 N5 Ru1 175.9(3)
O2 C1 O1 123.3(4)
O2 C1 C2 122.9(3)
O1 C1 C2 113.8(3)
N1 C2 C3 123.6(4)
N1 C2 C1 115.6(3)
C3 C2 C1 120.9(4)
C4 C3 C2 117.9(4)
C4 C3 H3 121.0
C2 C3 H3 121.0
C3 C4 C5 120.3(4)
C3 C4 H4 119.9
C5 C4 H4 119.9
C4 C5 C6 122.8(4)
C4 C5 C10 118.6(4)
C6 C5 C10 118.6(4)
C7 C6 C5 120.5(4)
C7 C6 H6 119.8
C5 C6 H6 119.8
C6 C7 C8 120.2(4)
C6 C7 H7 119.9
C8 C7 H7 119.9
C9 C8 C7 121.6(5)
C9 C8 H8 119.2
C7 C8 H8 119.2
C8 C9 C10 119.5(4)
C8 C9 H9 120.2
C10 C9 H9 120.2
N1 C10 C9 121.3(3)
N1 C10 C5 119.3(4)
C9 C10 C5 119.4(4)
N2 C11 C12 122.0(4)
N2 C11 H11 119.0
C12 C11 H11 119.0
C11 C12 C13 118.8(4)
C11 C12 H12 120.6
C13 C12 H12 120.6
C14 C13 C12 119.9(4)
C14 C13 H13 120.1
C12 C13 H13 120.1
C13 C14 C15 119.2(4)
C13 C14 H14 120.4
C15 C14 H14 120.4
N2 C15 C14 120.5(4)
N2 C15 C16 115.9(3)
C14 C15 C16 123.6(3)
N3 C16 C17 118.9(4)
N3 C16 C15 113.5(3)
C17 C16 C15 127.5(4)
C16 C17 C18 118.2(4)
C16 C17 H17 120.9
C18 C17 H17 120.9
C19 C18 C17 121.4(4)
C19 C18 H18 119.3
C17 C18 H18 119.3
C18 C19 C20 118.5(4)
C18 C19 H19 120.7
C20 C19 H19 120.7
N3 C20 C19 118.9(4)
N3 C20 C21 113.5(3)
C19 C20 C21 127.5(4)
N4 C21 C22 120.5(4)
N4 C21 C20 115.9(3)
C22 C21 C20 123.5(4)
C21 C22 C23 118.8(4)
C21 C22 H22 120.6
C23 C22 H22 120.6
C24 C23 C22 119.7(4)
C24 C23 H23 120.2
C22 C23 H23 120.2
C23 C24 C25 119.7(4)
C23 C24 H24 120.1
C25 C24 H24 120.1
N4 C25 C24 121.0(4)
N4 C25 H25 119.5
C24 C25 H25 119.5

loop_
_geom_bond_atom_site_label_1
_geom_bond_atom_site_label_2
_geom_bond_distance
Ru1 N5 1.758(3)
Ru1 N3 1.981(3)
Ru1 O1 1.990(2)
Ru1 N2 2.075(3)
Ru1 N4 2.079(3)
Ru1 N1 2.116(3)
B1 F4 1.351(6)
B1 F3 1.358(6)
B1 F1 1.371(6)
B1 F2 1.418(7)
B2 F5 1.322(6)
B2 F7 1.350(6)
B2 F6 1.359(5)
B2 F8 1.396(6)
O1 C1 1.317(4)
O2 C1 1.202(5)
O3 N5 1.130(4)
N1 C2 1.326(5)
N1 C10 1.372(5)
N2 C11 1.342(5)
N2 C15 1.362(5)
N3 C20 1.343(5)
N3 C16 1.346(5)
N4 C25 1.344(5)
N4 C21 1.364(5)
C1 C2 1.508(5)
C2 C3 1.394(5)
C3 C4 1.373(6)
C3 H3 0.9500
C4 C5 1.401(7)
C4 H4 0.9500
C5 C6 1.412(6)
C5 C10 1.427(5)
C6 C7 1.368(8)
C6 H6 0.9500
C7 C8 1.387(8)
C7 H7 0.9500
C8 C9 1.371(6)
C8 H8 0.9500
C9 C10 1.407(6)
C9 H9 0.9500
C11 C12 1.374(6)
C11 H11 0.9500
C12 C13 1.380(6)
C12 H12 0.9500
C13 C14 1.379(6)
C13 H13 0.9500
C14 C15 1.387(5)
C14 H14 0.9500
C15 C16 1.478(5)
C16 C17 1.387(5)
C17 C18 1.394(6)
C17 H17 0.9500
C18 C19 1.381(6)
C18 H18 0.9500
C19 C20 1.387(5)
C19 H19 0.9500
C20 C21 1.485(5)
C21 C22 1.380(6)
C22 C23 1.395(6)
C22 H22 0.9500
C23 C24 1.369(7)
C23 H23 0.9500
C24 C25 1.373(6)
C24 H24 0.9500
C25 H25 0.9500

loop_
_geom_torsion_atom_site_label_1
_geom_torsion_atom_site_label_2
_geom_torsion_atom_site_label_3
_geom_torsion_atom_site_label_4
_geom_torsion
N5 Ru1 O1 C1 -85.3(18)
N3 Ru1 O1 C1 -160.8(3)
N2 Ru1 O1 C1 118.8(3)
N4 Ru1 O1 C1 -80.2(3)
N1 Ru1 O1 C1 17.4(3)
N5 Ru1 N1 C2 158.6(2)
N3 Ru1 N1 C2 -11.8(5)
O1 Ru1 N1 C2 -17.9(2)
N2 Ru1 N1 C2 -102.4(2)
N4 Ru1 N1 C2 65.9(2)
N5 Ru1 N1 C10 -11.6(3)
N3 Ru1 N1 C10 178.0(4)
O1 Ru1 N1 C10 172.0(3)
N2 Ru1 N1 C10 87.4(3)
N4 Ru1 N1 C10 -104.3(3)
N5 Ru1 N2 C11 87.8(3)
N3 Ru1 N2 C11 -178.4(3)
O1 Ru1 N2 C11 -93.6(3)
N4 Ru1 N2 C11 -160.7(3)
N1 Ru1 N2 C11 -15.5(3)
N5 Ru1 N2 C15 -93.9(2)
N3 Ru1 N2 C15 -0.1(2)
O1 Ru1 N2 C15 84.7(2)
N4 Ru1 N2 C15 17.6(5)
N1 Ru1 N2 C15 162.8(2)
N5 Ru1 N3 C20 -90.4(3)
O1 Ru1 N3 C20 86.1(3)
N2 Ru1 N3 C20 173.8(3)
N4 Ru1 N3 C20 0.1(3)
N1 Ru1 N3 C20 80.2(5)
N5 Ru1 N3 C16 95.9(3)
O1 Ru1 N3 C16 -87.6(3)
N2 Ru1 N3 C16 0.2(2)
N4 Ru1 N3 C16 -173.6(3)
N1 Ru1 N3 C16 -93.5(5)
N5 Ru1 N4 C25 -87.9(3)
N3 Ru1 N4 C25 177.4(3)
O1 Ru1 N4 C25 92.4(3)
N2 Ru1 N4 C25 159.7(3)
N1 Ru1 N4 C25 14.2(3)
N5 Ru1 N4 C21 95.0(2)
N3 Ru1 N4 C21 0.3(2)
O1 Ru1 N4 C21 -84.7(2)
N2 Ru1 N4 C21 -17.3(5)
N1 Ru1 N4 C21 -162.9(2)
N3 Ru1 N5 O3 70(4)
O1 Ru1 N5 O3 -5(5)
N2 Ru1 N5 O3 150(4)
N4 Ru1 N5 O3 -11(4)
N1 Ru1 N5 O3 -108(4)
Ru1 O1 C1 O2 168.6(3)
Ru1 O1 C1 C2 -13.9(4)
C10 N1 C2 C3 6.6(5)
Ru1 N1 C2 C3 -164.6(3)
C10 N1 C2 C1 -172.8(3)
Ru1 N1 C2 C1 16.0(4)
O2 C1 C2 N1 175.1(4)
O1 C1 C2 N1 -2.5(5)
O2 C1 C2 C3 -4.4(6)
O1 C1 C2 C3 178.1(3)
N1 C2 C3 C4 0.3(6)
C1 C2 C3 C4 179.8(3)
C2 C3 C4 C5 -4.7(6)
C3 C4 C5 C6 -177.0(4)
C3 C4 C5 C10 2.2(6)
C4 C5 C6 C7 175.5(4)
C10 C5 C6 C7 -3.8(6)
C5 C6 C7 C8 -0.2(7)
C6 C7 C8 C9 2.5(7)
C7 C8 C9 C10 -0.6(7)
C2 N1 C10 C9 169.3(3)
Ru1 N1 C10 C9 -21.2(5)
C2 N1 C10 C5 -9.0(5)
Ru1 N1 C10 C5 160.5(3)
C8 C9 C10 N1 178.2(4)
C8 C9 C10 C5 -3.5(6)
C4 C5 C10 N1 4.7(5)
C6 C5 C10 N1 -176.1(3)
C4 C5 C10 C9 -173.7(4)
C6 C5 C10 C9 5.6(5)
C15 N2 C11 C12 -1.0(5)
Ru1 N2 C11 C12 177.2(3)
N2 C11 C12 C13 0.6(6)
C11 C12 C13 C14 0.1(6)
C12 C13 C14 C15 -0.4(6)
C11 N2 C15 C14 0.7(5)
Ru1 N2 C15 C14 -177.8(3)
C11 N2 C15 C16 178.4(3)
Ru1 N2 C15 C16 0.0(4)
C13 C14 C15 N2 0.0(5)
C13 C14 C15 C16 -177.6(3)
C20 N3 C16 C17 3.6(5)
Ru1 N3 C16 C17 176.9(3)
C20 N3 C16 C15 -173.5(3)
Ru1 N3 C16 C15 -0.2(4)
N2 C15 C16 N3 0.1(4)
C14 C15 C16 N3 177.8(3)
N2 C15 C16 C17 -176.7(3)
C14 C15 C16 C17 1.0(6)
N3 C16 C17 C18 -0.2(5)
C15 C16 C17 C18 176.4(3)
C16 C17 C18 C19 -2.4(6)
C17 C18 C19 C20 1.9(6)
C16 N3 C20 C19 -4.2(5)
Ru1 N3 C20 C19 -177.4(3)
C16 N3 C20 C21 172.8(3)
Ru1 N3 C20 C21 -0.4(4)
C18 C19 C20 N3 1.3(5)
C18 C19 C20 C21 -175.2(3)
C25 N4 C21 C22 -1.0(5)
Ru1 N4 C21 C22 176.4(3)
C25 N4 C21 C20 -178.0(3)
Ru1 N4 C21 C20 -0.7(4)
N3 C20 C21 N4 0.7(5)
C19 C20 C21 N4 177.4(3)
N3 C20 C21 C22 -176.2(3)
C19 C20 C21 C22 0.5(6)
N4 C21 C22 C23 -0.9(6)
C20 C21 C22 C23 175.8(3)
C21 C22 C23 C24 1.9(6)
C22 C23 C24 C25 -0.9(6)
C21 N4 C25 C24 2.0(5)
Ru1 N4 C25 C24 -174.9(3)
C23 C24 C25 N4 -1.0(6)
